data_7013794
loop_
_publ_author_name
'Pechmann, Thomas'
'Brandt, Carsten D.'
'Werner, Helmut'

_publ_section_title
;
 Extending the coordination capabilities of tertiary phosphines and
 arsines: preparation, molecular structure, and reactivity of dinuclear
 rhodium complexes with PR3 and AsR3 in a doubly bridging coordination
 mode.
;
_journal_issue 6
_journal_name_full 'Dalton transactions (Cambridge, England : 2003)'
_journal_page_first 959
_journal_page_last 966
_journal_paper_doi 10.1039/b314734g
_journal_year 2004
_chemical_formula_sum 'C70 H70 Cl4 P2 Rh4'
_chemical_formula_weight 1526.64
_chemical_name_systematic
; 
? 
;
_space_group_IT_number 14
_symmetry_cell_setting monoclinic
_symmetry_space_group_name_Hall '-P 2ybc'
_symmetry_space_group_name_H-M 'P 1 21/c 1'
_atom_sites_solution_hydrogens geom
_atom_sites_solution_primary Patterson
_atom_sites_solution_secondary difmap
_audit_creation_method SHELXL-97
_cell_angle_alpha 90.00
_cell_angle_beta 101.8780(10)
_cell_angle_gamma 90.00
_cell_formula_units_Z 4
_cell_length_a 22.2854(11)
_cell_length_b 15.1150(7)
_cell_length_c 19.2895(9)
_cell_measurement_reflns_used 8804
_cell_measurement_temperature 173(2)
_cell_measurement_theta_max 28.246
_cell_measurement_theta_min 2.303
_cell_volume 6358.4(5)
_computing_cell_refinement 'SAINT-NT V6.0'
_computing_data_collection 'SMART-NT V5.6'
_computing_data_reduction 'SAINT-NT V6.0'
_computing_molecular_graphics 'XSHELL in SHELXTL-97'
_computing_publication_material 'XSHELL in SHELXTL-97'
_computing_structure_refinement 'SHELXL-97 (Sheldrick, 1997)'
_computing_structure_solution 'SHELXS-97 (Sheldrick, 1990)'
_diffrn_ambient_temperature 173(2)
_diffrn_measured_fraction_theta_full 0.999
_diffrn_measured_fraction_theta_max 0.999
_diffrn_measurement_device_type 'Bruker Smart Apex with D8-Goniometer'
_diffrn_measurement_method omega-scans
_diffrn_radiation_monochromator graphite
_diffrn_radiation_source 'fine-focus sealed tube'
_diffrn_radiation_type MoK\a
_diffrn_radiation_wavelength 0.71073
_diffrn_reflns_av_R_equivalents 0.0228
_diffrn_reflns_av_sigmaI/netI 0.0153
_diffrn_reflns_limit_h_max 26
_diffrn_reflns_limit_h_min -26
_diffrn_reflns_limit_k_max 17
_diffrn_reflns_limit_k_min -17
_diffrn_reflns_limit_l_max 22
_diffrn_reflns_limit_l_min -22
_diffrn_reflns_number 60158
_diffrn_reflns_theta_full 25.00
_diffrn_reflns_theta_max 25.00
_diffrn_reflns_theta_min 1.64
_exptl_absorpt_coefficient_mu 1.280
_exptl_absorpt_correction_type empirical
_exptl_absorpt_process_details 'SADABS2.0 (Sheldick 2000)'
_exptl_crystal_colour red-brown
_exptl_crystal_density_diffrn 1.595
_exptl_crystal_density_method 'not measured'
_exptl_crystal_description block
_exptl_crystal_F_000 3072
_exptl_crystal_size_max 0.40
_exptl_crystal_size_mid 0.40
_exptl_crystal_size_min 0.20
_refine_diff_density_max 0.472
_refine_diff_density_min -0.351
_refine_diff_density_rms 0.069
_refine_ls_extinction_method none
_refine_ls_goodness_of_fit_ref 1.078
_refine_ls_hydrogen_treatment mixed
_refine_ls_matrix_type full
_refine_ls_number_parameters 727
_refine_ls_number_reflns 11183
_refine_ls_number_restraints 0
_refine_ls_restrained_S_all 1.078
_refine_ls_R_factor_all 0.0249
_refine_ls_R_factor_gt 0.0228
_refine_ls_shift/su_max 0.005
_refine_ls_shift/su_mean 0.000
_refine_ls_structure_factor_coef Fsqd
_refine_ls_weighting_details 'calc w=1/[\s^2^(Fo^2^)+(0.0265P)^2^+4.0856P] where P=(Fo^2^+2Fc^2^)/3'
_refine_ls_weighting_scheme calc
_refine_ls_wR_factor_gt 0.0541
_refine_ls_wR_factor_ref 0.0551
_reflns_number_gt 10525
_reflns_number_total 11183
_reflns_threshold_expression >2sigma(I)
_cod_data_source_file b314734g.txt
_cod_data_source_block tp4cb
_cod_original_sg_symbol_H-M P2(1)/c
_cod_database_code 7013794

loop_
_symmetry_equiv_pos_as_xyz
'x, y, z'
'-x, y+1/2, -z+1/2'
'-x, -y, -z'
'x, -y-1/2, z-1/2'

loop_
_atom_site_label
_atom_site_type_symbol
_atom_site_fract_x
_atom_site_fract_y
_atom_site_fract_z
_atom_site_U_iso_or_equiv
_atom_site_adp_type
_atom_site_occupancy
_atom_site_symmetry_multiplicity
_atom_site_calc_flag
_atom_site_refinement_flags
_atom_site_disorder_assembly
_atom_site_disorder_group
Rh1 Rh 0.083229(8) 0.917474(11) 0.218533(8) 0.02346(5) Uani 1 1 d . . .
Rh2 Rh 0.039610(7) 0.954659(10) 0.091590(8) 0.01958(5) Uani 1 1 d . . .
Rh3 Rh 0.386688(8) 1.418240(11) 0.294523(9) 0.02460(5) Uani 1 1 d . . .
Rh4 Rh 0.452577(7) 1.453846(11) 0.412466(8) 0.02129(5) Uani 1 1 d . . .
P1 P 0.03496(3) 1.06197(4) 0.17937(3) 0.02857(13) Uani 1 1 d . . .
P2 P 0.44177(3) 1.55656(4) 0.31656(3) 0.02816(13) Uani 1 1 d . . .
Cl1 Cl 0.12648(3) 0.85404(4) 0.32610(3) 0.04055(15) Uani 1 1 d . . .
Cl2 Cl -0.06411(2) 0.97620(4) 0.01488(3) 0.02888(12) Uani 1 1 d . . .
Cl3 Cl 0.32639(3) 1.36621(5) 0.19140(3) 0.04618(16) Uani 1 1 d . . .
Cl4 Cl 0.44622(2) 1.56270(4) 0.50765(3) 0.03216(13) Uani 1 1 d . . .
C1 C 0.12832(9) 0.92869(14) 0.14013(11) 0.0231(4) Uani 1 1 d . . .
C2 C 0.01416(9) 0.85887(14) 0.15517(10) 0.0227(4) Uani 1 1 d . . .
C3 C -0.04607(12) 1.08124(17) 0.17539(14) 0.0426(6) Uani 1 1 d . . .
H3A H -0.0525 1.1433 0.1866 0.064 Uiso 1 1 calc R . .
H3B H -0.0603 1.0430 0.2098 0.064 Uiso 1 1 calc R . .
H3C H -0.0692 1.0678 0.1276 0.064 Uiso 1 1 calc R . .
C4 C 0.06518(14) 1.09995(19) 0.27044(14) 0.0487(7) Uani 1 1 d . . .
H4A H 0.1101 1.0980 0.2802 0.073 Uiso 1 1 calc R . .
H4B H 0.0500 1.0613 0.3038 0.073 Uiso 1 1 calc R . .
H4C H 0.0516 1.1608 0.2758 0.073 Uiso 1 1 calc R . .
C5 C 0.05862(17) 1.15548(17) 0.13229(16) 0.0598(9) Uani 1 1 d . . .
H5A H 0.0338 1.1575 0.0841 0.090 Uiso 1 1 calc R . .
H5B H 0.1020 1.1491 0.1302 0.090 Uiso 1 1 calc R . .
H5C H 0.0529 1.2104 0.1572 0.090 Uiso 1 1 calc R . .
C10 C 0.15634(10) 0.84588(14) 0.11693(12) 0.0262(5) Uani 1 1 d . . .
C11 C 0.13977(11) 0.81196(15) 0.04874(12) 0.0319(5) Uani 1 1 d . . .
H11 H 0.1071 0.8383 0.0158 0.038 Uiso 1 1 calc R . .
C12 C 0.17075(13) 0.73946(17) 0.02839(15) 0.0438(7) Uani 1 1 d . . .
H12 H 0.1591 0.7167 -0.0183 0.053 Uiso 1 1 calc R . .
C13 C 0.21814(13) 0.70081(18) 0.07574(17) 0.0498(7) Uani 1 1 d . . .
H13 H 0.2397 0.6521 0.0614 0.060 Uiso 1 1 calc R . .
C14 C 0.23423(12) 0.73266(17) 0.14370(17) 0.0501(7) Uani 1 1 d . . .
H14 H 0.2663 0.7050 0.1767 0.060 Uiso 1 1 calc R . .
C15 C 0.20408(11) 0.80480(16) 0.16446(14) 0.0391(6) Uani 1 1 d . . .
H15 H 0.2159 0.8267 0.2115 0.047 Uiso 1 1 calc R . .
C20 C 0.17606(10) 1.00065(14) 0.15441(12) 0.0282(5) Uani 1 1 d . . .
C21 C 0.20161(12) 1.02785(19) 0.22235(14) 0.0453(7) Uani 1 1 d . . .
H21 H 0.1880 1.0022 0.2613 0.054 Uiso 1 1 calc R . .
C22 C 0.24714(15) 1.0925(2) 0.23458(19) 0.0663(10) Uani 1 1 d . . .
H22 H 0.2643 1.1105 0.2817 0.080 Uiso 1 1 calc R . .
C23 C 0.26725(14) 1.1301(2) 0.1787(2) 0.0636(9) Uani 1 1 d . . .
H23 H 0.2974 1.1755 0.1869 0.076 Uiso 1 1 calc R . .
C24 C 0.24358(13) 1.10198(19) 0.11095(18) 0.0538(8) Uani 1 1 d . . .
H24 H 0.2580 1.1272 0.0723 0.065 Uiso 1 1 calc R . .
C25 C 0.19889(11) 1.03722(17) 0.09863(14) 0.0395(6) Uani 1 1 d . . .
H25 H 0.1835 1.0173 0.0516 0.047 Uiso 1 1 calc R . .
C30 C 0.02430(9) 0.77013(14) 0.12485(11) 0.0245(4) Uani 1 1 d . . .
C31 C 0.06362(10) 0.70780(15) 0.16355(13) 0.0308(5) Uani 1 1 d . . .
H31 H 0.0854 0.7220 0.2099 0.037 Uiso 1 1 calc R . .
C32 C 0.07122(12) 0.62558(16) 0.13514(15) 0.0419(6) Uani 1 1 d . . .
H32 H 0.0983 0.5839 0.1621 0.050 Uiso 1 1 calc R . .
C33 C 0.03977(13) 0.60363(18) 0.06800(17) 0.0500(7) Uani 1 1 d . . .
H33 H 0.0450 0.5470 0.0488 0.060 Uiso 1 1 calc R . .
C34 C 0.00095(13) 0.66427(18) 0.02930(15) 0.0483(7) Uani 1 1 d . . .
H34 H -0.0208 0.6493 -0.0169 0.058 Uiso 1 1 calc R . .
C35 C -0.00684(11) 0.74717(16) 0.05679(13) 0.0352(5) Uani 1 1 d . . .
H35 H -0.0336 0.7887 0.0291 0.042 Uiso 1 1 calc R . .
C40 C -0.04354(10) 0.86377(14) 0.18443(11) 0.0245(4) Uani 1 1 d . . .
C41 C -0.04015(11) 0.87276(16) 0.25696(12) 0.0326(5) Uani 1 1 d . . .
H41 H -0.0011 0.8756 0.2880 0.039 Uiso 1 1 calc R . .
C42 C -0.09279(12) 0.87764(18) 0.28460(13) 0.0396(6) Uani 1 1 d . . .
H42 H -0.0895 0.8845 0.3342 0.047 Uiso 1 1 calc R . .
C43 C -0.14979(11) 0.87261(18) 0.24046(14) 0.0411(6) Uani 1 1 d . . .
H43 H -0.1859 0.8760 0.2594 0.049 Uiso 1 1 calc R . .
C44 C -0.15390(11) 0.86263(17) 0.16841(14) 0.0391(6) Uani 1 1 d . . .
H44 H -0.1930 0.8592 0.1376 0.047 Uiso 1 1 calc R . .
C45 C -0.10150(10) 0.85755(15) 0.14084(12) 0.0309(5) Uani 1 1 d . . .
H45 H -0.1051 0.8497 0.0913 0.037 Uiso 1 1 calc R . .
C50 C 0.45249(10) 1.26273(14) 0.36392(12) 0.0283(5) Uani 1 1 d . . .
C51 C 0.46951(11) 1.23285(16) 0.43338(13) 0.0365(6) Uani 1 1 d . . .
H51 H 0.4886 1.2724 0.4695 0.044 Uiso 1 1 calc R . .
C52 C 0.45887(13) 1.14593(17) 0.45037(15) 0.0470(7) Uani 1 1 d . . .
H52 H 0.4706 1.1266 0.4981 0.056 Uiso 1 1 calc R . .
C53 C 0.43149(13) 1.08719(17) 0.39880(16) 0.0455(7) Uani 1 1 d . . .
H53 H 0.4241 1.0278 0.4108 0.055 Uiso 1 1 calc R . .
C54 C 0.41503(12) 1.11558(16) 0.32977(15) 0.0415(6) Uani 1 1 d . . .
H54 H 0.3965 1.0754 0.2939 0.050 Uiso 1 1 calc R . .
C55 C 0.42526(11) 1.20201(16) 0.31216(13) 0.0349(5) Uani 1 1 d . . .
H55 H 0.4136 1.2205 0.2642 0.042 Uiso 1 1 calc R . .
C60 C 0.51356(11) 1.36241(15) 0.30152(13) 0.0323(5) Uani 1 1 d . . .
C61 C 0.50084(13) 1.36834(16) 0.22836(14) 0.0422(6) Uani 1 1 d . . .
H61 H 0.4595 1.3671 0.2031 0.051 Uiso 1 1 calc R . .
C62 C 0.54827(16) 1.37611(18) 0.19122(17) 0.0547(8) Uani 1 1 d . . .
H62 H 0.5390 1.3797 0.1410 0.066 Uiso 1 1 calc R . .
C63 C 0.60779(16) 1.37860(19) 0.2270(2) 0.0645(10) Uani 1 1 d . . .
H63 H 0.6399 1.3868 0.2019 0.077 Uiso 1 1 calc R . .
C64 C 0.62121(14) 1.3692(2) 0.2991(2) 0.0658(10) Uani 1 1 d . . .
H64 H 0.6628 1.3692 0.3238 0.079 Uiso 1 1 calc R . .
C65 C 0.57466(12) 1.3598(2) 0.33648(16) 0.0529(8) Uani 1 1 d . . .
H65 H 0.5846 1.3515 0.3864 0.064 Uiso 1 1 calc R . .
C70 C 0.34788(9) 1.35134(14) 0.42597(11) 0.0243(4) Uani 1 1 d . . .
C71 C 0.36784(11) 1.34784(15) 0.49931(12) 0.0321(5) Uani 1 1 d . . .
H71 H 0.3905 1.3960 0.5233 0.039 Uiso 1 1 calc R . .
C72 C 0.35514(12) 1.27539(16) 0.53767(13) 0.0376(6) Uani 1 1 d . . .
H72 H 0.3698 1.2735 0.5875 0.045 Uiso 1 1 calc R . .
C73 C 0.32123(12) 1.20593(16) 0.50357(14) 0.0402(6) Uani 1 1 d . . .
H73 H 0.3119 1.1564 0.5297 0.048 Uiso 1 1 calc R . .
C74 C 0.30098(12) 1.20918(16) 0.43112(13) 0.0368(6) Uani 1 1 d . . .
H74 H 0.2778 1.1612 0.4076 0.044 Uiso 1 1 calc R . .
C75 C 0.31367(10) 1.28048(15) 0.39206(12) 0.0287(5) Uani 1 1 d . . .
H75 H 0.2992 1.2815 0.3422 0.034 Uiso 1 1 calc R . .
C80 C 0.31073(10) 1.50047(14) 0.38228(12) 0.0284(5) Uani 1 1 d . . .
C81 C 0.29525(12) 1.53419(17) 0.44371(14) 0.0388(6) Uani 1 1 d . . .
H81 H 0.3172 1.5148 0.4887 0.047 Uiso 1 1 calc R . .
C82 C 0.24860(13) 1.59522(19) 0.44005(17) 0.0519(7) Uani 1 1 d . . .
H82 H 0.2393 1.6181 0.4825 0.062 Uiso 1 1 calc R . .
C83 C 0.21562(13) 1.62310(19) 0.37580(18) 0.0552(8) Uani 1 1 d . . .
H83 H 0.1839 1.6656 0.3737 0.066 Uiso 1 1 calc R . .
C84 C 0.22865(13) 1.58941(19) 0.31454(17) 0.0522(8) Uani 1 1 d . . .
H84 H 0.2053 1.6078 0.2700 0.063 Uiso 1 1 calc R . .
C85 C 0.27610(11) 1.52819(17) 0.31726(14) 0.0398(6) Uani 1 1 d . . .
H85 H 0.2848 1.5053 0.2745 0.048 Uiso 1 1 calc R . .
C90 C 0.46270(10) 1.35625(14) 0.34290(11) 0.0258(5) Uani 1 1 d . . .
C91 C 0.36010(9) 1.43178(14) 0.38565(11) 0.0232(4) Uani 1 1 d . . .
C92 C 0.52152(13) 1.5898(2) 0.33738(16) 0.0590(9) Uani 1 1 d . . .
H92A H 0.5265 1.6452 0.3127 0.088 Uiso 1 1 calc R . .
H92B H 0.5468 1.5436 0.3221 0.088 Uiso 1 1 calc R . .
H92C H 0.5345 1.5987 0.3886 0.088 Uiso 1 1 calc R . .
C93 C 0.42768(15) 1.57419(18) 0.22011(13) 0.0483(7) Uani 1 1 d . . .
H93A H 0.4395 1.6347 0.2103 0.072 Uiso 1 1 calc R . .
H93B H 0.3840 1.5654 0.1998 0.072 Uiso 1 1 calc R . .
H93C H 0.4520 1.5320 0.1989 0.072 Uiso 1 1 calc R . .
C94 C 0.40158(15) 1.65191(17) 0.34159(17) 0.0535(8) Uani 1 1 d . . .
H94A H 0.4071 1.6542 0.3933 0.080 Uiso 1 1 calc R . .
H94B H 0.3578 1.6471 0.3204 0.080 Uiso 1 1 calc R . .
H94C H 0.4181 1.7060 0.3246 0.080 Uiso 1 1 calc R . .
C100 C -0.16620(12) 0.69936(18) -0.00880(14) 0.0451(6) Uani 1 1 d . . .
H100 H -0.1678 0.7620 -0.0059 0.054 Uiso 1 1 calc R . .
C101 C -0.14834(13) 0.64995(19) 0.05186(15) 0.0503(7) Uani 1 1 d . . .
H101 H -0.1380 0.6786 0.0966 0.060 Uiso 1 1 calc R . .
C102 C -0.14542(14) 0.55960(19) 0.04799(17) 0.0531(8) Uani 1 1 d . . .
H102 H -0.1333 0.5253 0.0898 0.064 Uiso 1 1 calc R . .
C103 C -0.16017(14) 0.5190(2) -0.01716(17) 0.0564(8) Uani 1 1 d . . .
H103 H -0.1575 0.4565 -0.0204 0.068 Uiso 1 1 calc R . .
C104 C -0.17875(14) 0.5682(2) -0.07747(16) 0.0547(8) Uani 1 1 d . . .
H104 H -0.1896 0.5395 -0.1221 0.066 Uiso 1 1 calc R . .
C105 C -0.18171(12) 0.6584(2) -0.07356(14) 0.0461(7) Uani 1 1 d . . .
H105 H -0.1944 0.6925 -0.1154 0.055 Uiso 1 1 calc R . .
C106 C 0.28510(14) 0.9015(2) 0.42252(17) 0.0581(8) Uani 1 1 d . . .
H106 H 0.2525 0.9136 0.3835 0.070 Uiso 1 1 calc R . .
C107 C 0.30341(16) 0.9644(2) 0.47228(18) 0.0618(9) Uani 1 1 d . . .
H107 H 0.2830 1.0200 0.4685 0.074 Uiso 1 1 calc R . .
C108 C 0.35071(15) 0.9487(2) 0.52750(18) 0.0624(9) Uani 1 1 d . . .
H108 H 0.3634 0.9931 0.5623 0.075 Uiso 1 1 calc R . .
C109 C 0.37956(16) 0.8700(3) 0.53293(17) 0.0778(12) Uani 1 1 d . . .
H109 H 0.4132 0.8596 0.5711 0.093 Uiso 1 1 calc R . .
C110 C 0.3611(2) 0.8053(3) 0.48444(18) 0.0833(13) Uani 1 1 d . . .
H110 H 0.3812 0.7495 0.4895 0.100 Uiso 1 1 calc R . .
C111 C 0.31330(18) 0.8203(2) 0.42800(17) 0.0671(9) Uani 1 1 d . . .
H111 H 0.3001 0.7756 0.3936 0.081 Uiso 1 1 calc R . .

loop_
_atom_site_aniso_label
_atom_site_aniso_U_11
_atom_site_aniso_U_22
_atom_site_aniso_U_33
_atom_site_aniso_U_23
_atom_site_aniso_U_13
_atom_site_aniso_U_12
Rh1 0.02581(9) 0.02516(10) 0.01826(9) 0.00009(6) 0.00188(7) 0.00042(7)
Rh2 0.02221(9) 0.01848(9) 0.01752(8) 0.00001(6) 0.00289(6) -0.00082(6)
Rh3 0.02773(10) 0.02389(10) 0.02108(9) -0.00309(7) 0.00247(7) -0.00358(7)
Rh4 0.02171(9) 0.01905(9) 0.02222(9) -0.00405(6) 0.00246(7) -0.00004(6)
P1 0.0374(3) 0.0230(3) 0.0259(3) -0.0050(2) 0.0077(2) 0.0011(2)
P2 0.0334(3) 0.0239(3) 0.0265(3) 0.0019(2) 0.0049(2) -0.0037(2)
Cl1 0.0437(3) 0.0487(4) 0.0253(3) 0.0079(3) -0.0022(2) 0.0061(3)
Cl2 0.0240(3) 0.0386(3) 0.0232(3) 0.0076(2) 0.0031(2) -0.0025(2)
Cl3 0.0534(4) 0.0486(4) 0.0302(3) -0.0097(3) -0.0063(3) -0.0118(3)
Cl4 0.0265(3) 0.0332(3) 0.0332(3) -0.0141(2) -0.0023(2) 0.0068(2)
C1 0.0221(11) 0.0240(11) 0.0227(10) 0.0014(8) 0.0034(8) -0.0008(8)
C2 0.0240(11) 0.0226(11) 0.0208(10) 0.0037(8) 0.0027(8) -0.0010(8)
C3 0.0411(15) 0.0380(15) 0.0469(15) -0.0131(12) 0.0045(12) 0.0129(12)
C4 0.0552(17) 0.0454(16) 0.0406(15) -0.0195(12) -0.0016(13) 0.0124(13)
C5 0.110(3) 0.0224(14) 0.0593(18) -0.0049(13) 0.0453(18) -0.0033(15)
C10 0.0243(11) 0.0220(11) 0.0351(12) -0.0007(9) 0.0123(9) -0.0035(9)
C11 0.0394(13) 0.0267(12) 0.0328(12) 0.0002(10) 0.0148(10) -0.0050(10)
C12 0.0618(18) 0.0304(14) 0.0479(15) -0.0110(12) 0.0314(14) -0.0098(12)
C13 0.0423(15) 0.0291(14) 0.086(2) -0.0078(14) 0.0315(15) 0.0010(12)
C14 0.0336(14) 0.0327(15) 0.082(2) -0.0022(14) 0.0081(14) 0.0070(11)
C15 0.0293(13) 0.0347(14) 0.0512(15) -0.0044(12) 0.0031(11) 0.0020(10)
C20 0.0235(11) 0.0226(11) 0.0371(12) -0.0030(9) 0.0032(9) -0.0017(9)
C21 0.0390(15) 0.0537(17) 0.0432(15) -0.0146(13) 0.0086(12) -0.0144(12)
C22 0.0541(19) 0.073(2) 0.070(2) -0.0380(18) 0.0088(16) -0.0258(17)
C23 0.0465(17) 0.0428(18) 0.100(3) -0.0096(17) 0.0112(18) -0.0243(14)
C24 0.0368(15) 0.0455(17) 0.075(2) 0.0194(15) 0.0022(14) -0.0124(13)
C25 0.0286(13) 0.0404(15) 0.0466(15) 0.0119(12) 0.0008(11) -0.0056(11)
C30 0.0238(11) 0.0209(11) 0.0313(11) 0.0001(9) 0.0114(9) -0.0055(8)
C31 0.0315(12) 0.0265(12) 0.0365(13) 0.0045(10) 0.0119(10) -0.0018(10)
C32 0.0382(14) 0.0245(13) 0.0656(18) 0.0030(12) 0.0170(13) 0.0027(11)
C33 0.0458(16) 0.0288(14) 0.077(2) -0.0187(14) 0.0157(15) -0.0007(12)
C34 0.0455(16) 0.0426(16) 0.0539(17) -0.0218(13) 0.0033(13) -0.0044(13)
C35 0.0348(13) 0.0316(13) 0.0384(13) -0.0057(10) 0.0053(10) -0.0004(10)
C40 0.0258(11) 0.0201(11) 0.0290(11) 0.0041(9) 0.0086(9) 0.0005(9)
C41 0.0330(13) 0.0363(13) 0.0301(12) 0.0053(10) 0.0099(10) 0.0049(10)
C42 0.0445(15) 0.0456(15) 0.0331(13) 0.0066(11) 0.0184(11) 0.0080(12)
C43 0.0341(14) 0.0454(15) 0.0492(15) 0.0094(12) 0.0210(12) 0.0076(11)
C44 0.0278(12) 0.0430(15) 0.0468(15) 0.0063(12) 0.0081(11) -0.0016(11)
C45 0.0309(12) 0.0324(13) 0.0304(12) 0.0021(10) 0.0084(10) -0.0032(10)
C50 0.0251(11) 0.0223(11) 0.0398(13) -0.0060(10) 0.0120(10) 0.0038(9)
C51 0.0387(14) 0.0279(13) 0.0410(14) -0.0031(11) 0.0035(11) 0.0041(10)
C52 0.0582(17) 0.0336(15) 0.0487(16) 0.0076(12) 0.0100(13) 0.0091(13)
C53 0.0544(17) 0.0219(13) 0.0666(19) 0.0003(12) 0.0273(14) 0.0022(11)
C54 0.0445(15) 0.0270(13) 0.0577(17) -0.0161(12) 0.0216(13) -0.0061(11)
C55 0.0387(13) 0.0307(13) 0.0384(13) -0.0105(10) 0.0149(11) -0.0024(10)
C60 0.0355(13) 0.0221(12) 0.0439(14) -0.0100(10) 0.0187(11) -0.0022(10)
C61 0.0537(16) 0.0309(14) 0.0480(15) 0.0010(11) 0.0244(13) 0.0039(12)
C62 0.084(2) 0.0325(15) 0.0614(19) 0.0070(13) 0.0481(18) 0.0073(15)
C63 0.072(2) 0.0347(16) 0.107(3) -0.0139(17) 0.067(2) -0.0062(15)
C64 0.0450(17) 0.063(2) 0.098(3) -0.0379(19) 0.0370(18) -0.0077(15)
C65 0.0356(15) 0.069(2) 0.0580(18) -0.0322(15) 0.0187(13) -0.0030(14)
C70 0.0220(10) 0.0230(11) 0.0299(11) -0.0006(9) 0.0097(9) 0.0031(8)
C71 0.0354(13) 0.0281(12) 0.0327(12) -0.0015(10) 0.0066(10) 0.0001(10)
C72 0.0508(15) 0.0349(14) 0.0299(12) 0.0055(10) 0.0147(11) 0.0067(12)
C73 0.0560(16) 0.0270(13) 0.0450(15) 0.0080(11) 0.0274(13) 0.0034(11)
C74 0.0427(14) 0.0258(12) 0.0451(15) -0.0048(11) 0.0163(11) -0.0071(10)
C75 0.0274(11) 0.0279(12) 0.0315(12) -0.0012(9) 0.0079(9) -0.0006(9)
C80 0.0223(11) 0.0224(11) 0.0407(13) 0.0000(10) 0.0067(9) -0.0015(9)
C81 0.0364(14) 0.0363(14) 0.0452(15) -0.0015(11) 0.0122(11) 0.0062(11)
C82 0.0448(16) 0.0425(16) 0.073(2) -0.0068(14) 0.0226(15) 0.0105(13)
C83 0.0340(15) 0.0371(16) 0.093(2) -0.0024(16) 0.0104(15) 0.0127(12)
C84 0.0351(15) 0.0431(16) 0.070(2) 0.0081(15) -0.0083(14) 0.0073(12)
C85 0.0345(13) 0.0370(14) 0.0442(15) 0.0008(11) -0.0005(11) 0.0037(11)
C90 0.0256(11) 0.0241(11) 0.0271(11) -0.0069(9) 0.0043(9) -0.0004(9)
C91 0.0205(10) 0.0242(11) 0.0238(11) -0.0034(8) 0.0021(8) -0.0012(8)
C92 0.0424(16) 0.074(2) 0.0545(18) 0.0308(16) -0.0029(13) -0.0246(15)
C93 0.075(2) 0.0354(15) 0.0313(14) 0.0069(11) 0.0047(13) -0.0130(14)
C94 0.076(2) 0.0224(13) 0.069(2) 0.0009(13) 0.0302(16) 0.0030(13)
C100 0.0432(15) 0.0380(15) 0.0496(16) -0.0023(12) -0.0009(12) 0.0036(12)
C101 0.0539(17) 0.0466(17) 0.0437(15) -0.0046(13) -0.0054(13) -0.0075(13)
C102 0.0532(18) 0.0451(17) 0.0557(18) 0.0062(14) -0.0014(14) -0.0123(14)
C103 0.063(2) 0.0365(16) 0.073(2) -0.0075(15) 0.0218(16) -0.0121(14)
C104 0.0605(19) 0.060(2) 0.0477(17) -0.0194(15) 0.0207(15) -0.0127(15)
C105 0.0401(15) 0.0577(19) 0.0405(15) -0.0009(13) 0.0084(12) -0.0011(13)
C106 0.0434(17) 0.071(2) 0.0529(18) 0.0166(16) -0.0055(14) -0.0079(15)
C107 0.071(2) 0.0372(17) 0.072(2) 0.0146(15) 0.0028(18) -0.0030(15)
C108 0.058(2) 0.065(2) 0.060(2) -0.0059(16) 0.0043(16) -0.0074(17)
C109 0.060(2) 0.124(3) 0.0452(18) -0.009(2) 0.0015(15) 0.041(2)
C110 0.114(3) 0.084(3) 0.056(2) 0.0026(19) 0.026(2) 0.059(2)
C111 0.093(3) 0.062(2) 0.0500(19) -0.0145(16) 0.0232(18) -0.0105(19)

loop_
_atom_type_symbol
_atom_type_description
_atom_type_scat_dispersion_real
_atom_type_scat_dispersion_imag
_atom_type_scat_source
C C 0.0033 0.0016 'International Tables Vol C Tables 4.2.6.8 and 6.1.1.4'
H H 0.0000 0.0000 'International Tables Vol C Tables 4.2.6.8 and 6.1.1.4'
Cl Cl 0.1484 0.1585 'International Tables Vol C Tables 4.2.6.8 and 6.1.1.4'
P P 0.1023 0.0942 'International Tables Vol C Tables 4.2.6.8 and 6.1.1.4'
Rh Rh -1.1178 0.9187 'International Tables Vol C Tables 4.2.6.8 and 6.1.1.4'

loop_
_geom_angle_atom_site_label_1
_geom_angle_atom_site_label_2
_geom_angle_atom_site_label_3
_geom_angle
_geom_angle_site_symmetry_1
_geom_angle_site_symmetry_3
_geom_angle_publ_flag
C2 Rh1 C1 91.09(8) . . ?
C2 Rh1 Cl1 119.98(6) . . ?
C1 Rh1 Cl1 122.43(6) . . ?
C2 Rh1 P1 88.43(6) . . ?
C1 Rh1 P1 87.06(6) . . ?
Cl1 Rh1 P1 135.51(2) . . ?
C2 Rh1 Rh2 52.95(6) . . ?
C1 Rh1 Rh2 52.59(6) . . ?
Cl1 Rh1 Rh2 167.894(19) . . ?
P1 Rh1 Rh2 56.538(14) . . ?
C1 Rh2 C2 87.19(8) . . ?
C1 Rh2 P1 89.11(6) . . ?
C2 Rh2 P1 89.88(6) . . ?
C1 Rh2 Cl2 95.97(6) . 3_575 ?
C2 Rh2 Cl2 159.02(6) . 3_575 ?
P1 Rh2 Cl2 110.87(2) . 3_575 ?
C1 Rh2 Cl2 170.77(6) . . ?
C2 Rh2 Cl2 96.33(6) . . ?
P1 Rh2 Cl2 99.41(2) . . ?
Cl2 Rh2 Cl2 77.733(19) 3_575 . ?
C1 Rh2 Rh1 50.58(6) . . ?
C2 Rh2 Rh1 49.97(6) . . ?
P1 Rh2 Rh1 61.245(16) . . ?
Cl2 Rh2 Rh1 143.314(15) 3_575 . ?
Cl2 Rh2 Rh1 137.252(14) . . ?
C91 Rh3 C90 90.79(9) . . ?
C91 Rh3 Cl3 125.17(6) . . ?
C90 Rh3 Cl3 122.27(6) . . ?
C91 Rh3 P2 89.34(6) . . ?
C90 Rh3 P2 88.42(6) . . ?
Cl3 Rh3 P2 129.31(2) . . ?
C91 Rh3 Rh4 52.84(6) . . ?
C90 Rh3 Rh4 52.50(6) . . ?
Cl3 Rh3 Rh4 172.29(2) . . ?
P2 Rh3 Rh4 58.114(15) . . ?
C90 Rh4 C91 87.58(8) . . ?
C90 Rh4 P2 88.15(6) . . ?
C91 Rh4 P2 88.54(6) . . ?
C90 Rh4 Cl4 97.29(6) . 3_686 ?
C91 Rh4 Cl4 152.20(6) . 3_686 ?
P2 Rh4 Cl4 118.87(2) . 3_686 ?
C90 Rh4 Cl4 173.90(6) . . ?
C91 Rh4 Cl4 94.98(6) . . ?
P2 Rh4 Cl4 97.44(2) . . ?
Cl4 Rh4 Cl4 77.89(2) 3_686 . ?
C90 Rh4 Rh3 50.85(6) . . ?
C91 Rh4 Rh3 50.39(6) . . ?
P2 Rh4 Rh3 59.225(15) . . ?
Cl4 Rh4 Rh3 146.777(15) 3_686 . ?
Cl4 Rh4 Rh3 134.527(15) . . ?
C3 P1 C5 104.05(15) . . ?
C3 P1 C4 98.96(13) . . ?
C5 P1 C4 98.51(14) . . ?
C3 P1 Rh2 105.66(8) . . ?
C5 P1 Rh2 96.65(9) . . ?
C4 P1 Rh2 146.88(9) . . ?
C3 P1 Rh1 121.27(9) . . ?
C5 P1 Rh1 133.21(11) . . ?
C4 P1 Rh1 86.18(9) . . ?
Rh2 P1 Rh1 62.217(15) . . ?
C92 P2 C94 103.66(16) . . ?
C92 P2 C93 98.01(14) . . ?
C94 P2 C93 99.38(14) . . ?
C92 P2 Rh4 94.06(9) . . ?
C94 P2 Rh4 106.67(10) . . ?
C93 P2 Rh4 147.73(9) . . ?
C92 P2 Rh3 135.96(12) . . ?
C94 P2 Rh3 118.25(10) . . ?
C93 P2 Rh3 88.44(9) . . ?
Rh4 P2 Rh3 62.662(15) . . ?
Rh2 Cl2 Rh2 102.267(19) 3_575 . ?
Rh4 Cl4 Rh4 102.11(2) 3_686 . ?
C20 C1 C10 109.49(17) . . ?
C20 C1 Rh1 111.78(14) . . ?
C10 C1 Rh1 117.41(14) . . ?
C20 C1 Rh2 121.68(15) . . ?
C10 C1 Rh2 116.38(14) . . ?
Rh1 C1 Rh2 76.83(7) . . ?
C30 C2 C40 113.48(17) . . ?
C30 C2 Rh1 118.92(14) . . ?
C40 C2 Rh1 111.31(14) . . ?
C30 C2 Rh2 108.42(13) . . ?
C40 C2 Rh2 123.42(14) . . ?
Rh1 C2 Rh2 77.08(7) . . ?
C11 C10 C15 118.4(2) . . ?
C11 C10 C1 122.8(2) . . ?
C15 C10 C1 118.7(2) . . ?
C10 C11 C12 120.4(2) . . ?
C13 C12 C11 120.2(3) . . ?
C14 C13 C12 119.9(2) . . ?
C13 C14 C15 120.4(3) . . ?
C14 C15 C10 120.6(3) . . ?
C21 C20 C25 118.0(2) . . ?
C21 C20 C1 121.8(2) . . ?
C25 C20 C1 120.1(2) . . ?
C20 C21 C22 120.9(3) . . ?
C23 C22 C21 120.1(3) . . ?
C24 C23 C22 119.7(3) . . ?
C23 C24 C25 120.4(3) . . ?
C24 C25 C20 120.8(3) . . ?
C31 C30 C35 118.1(2) . . ?
C31 C30 C2 121.64(19) . . ?
C35 C30 C2 120.2(2) . . ?
C32 C31 C30 120.7(2) . . ?
C33 C32 C31 120.5(2) . . ?
C34 C33 C32 119.5(2) . . ?
C33 C34 C35 120.7(3) . . ?
C34 C35 C30 120.5(2) . . ?
C45 C40 C41 117.7(2) . . ?
C45 C40 C2 121.82(19) . . ?
C41 C40 C2 120.44(19) . . ?
C42 C41 C40 121.1(2) . . ?
C43 C42 C41 120.3(2) . . ?
C42 C43 C44 119.3(2) . . ?
C45 C44 C43 120.5(2) . . ?
C44 C45 C40 121.1(2) . . ?
C51 C50 C55 117.8(2) . . ?
C51 C50 C90 122.7(2) . . ?
C55 C50 C90 119.5(2) . . ?
C52 C51 C50 120.6(2) . . ?
C53 C52 C51 120.8(3) . . ?
C54 C53 C52 119.2(2) . . ?
C53 C54 C55 120.6(2) . . ?
C54 C55 C50 121.0(2) . . ?
C61 C60 C65 118.1(2) . . ?
C61 C60 C90 121.5(2) . . ?
C65 C60 C90 120.4(2) . . ?
C60 C61 C62 120.7(3) . . ?
C63 C62 C61 120.1(3) . . ?
C62 C63 C64 119.9(3) . . ?
C63 C64 C65 120.6(3) . . ?
C64 C65 C60 120.5(3) . . ?
C71 C70 C75 118.4(2) . . ?
C71 C70 C91 120.23(19) . . ?
C75 C70 C91 121.28(19) . . ?
C72 C71 C70 121.0(2) . . ?
C73 C72 C71 120.0(2) . . ?
C74 C73 C72 119.3(2) . . ?
C75 C74 C73 121.4(2) . . ?
C74 C75 C70 119.8(2) . . ?
C85 C80 C81 117.7(2) . . ?
C85 C80 C91 120.7(2) . . ?
C81 C80 C91 121.4(2) . . ?
C82 C81 C80 121.0(3) . . ?
C83 C82 C81 120.6(3) . . ?
C82 C83 C84 119.7(3) . . ?
C83 C84 C85 120.4(3) . . ?
C80 C85 C84 120.4(3) . . ?
C50 C90 C60 111.80(18) . . ?
C50 C90 Rh3 114.07(15) . . ?
C60 C90 Rh3 112.34(16) . . ?
C50 C90 Rh4 117.41(15) . . ?
C60 C90 Rh4 119.86(15) . . ?
Rh3 C90 Rh4 76.65(7) . . ?
C70 C91 C80 111.91(18) . . ?
C70 C91 Rh3 119.81(14) . . ?
C80 C91 Rh3 112.52(15) . . ?
C70 C91 Rh4 106.40(14) . . ?
C80 C91 Rh4 126.01(15) . . ?
Rh3 C91 Rh4 76.77(7) . . ?
C105 C100 C101 120.2(3) . . ?
C102 C101 C100 120.2(3) . . ?
C101 C102 C103 119.3(3) . . ?
C104 C103 C102 120.5(3) . . ?
C105 C104 C103 120.2(3) . . ?
C104 C105 C100 119.6(3) . . ?
C107 C106 C111 120.5(3) . . ?
C106 C107 C108 120.4(3) . . ?
C109 C108 C107 119.8(3) . . ?
C108 C109 C110 120.7(3) . . ?
C109 C110 C111 120.1(3) . . ?
C106 C111 C110 118.4(3) . . ?

loop_
_geom_bond_atom_site_label_1
_geom_bond_atom_site_label_2
_geom_bond_distance
_geom_bond_site_symmetry_2
_geom_bond_publ_flag
Rh1 C2 1.968(2) . ?
Rh1 C1 1.988(2) . ?
Rh1 Cl1 2.3088(6) . ?
Rh1 P1 2.4826(6) . ?
Rh1 Rh2 2.5054(2) . ?
Rh2 C1 2.044(2) . ?
Rh2 C2 2.051(2) . ?
Rh2 P1 2.3625(6) . ?
Rh2 Cl2 2.4636(5) 3_575 ?
Rh2 Cl2 2.4961(5) . ?
Rh3 C91 1.978(2) . ?
Rh3 C90 1.992(2) . ?
Rh3 Cl3 2.2979(6) . ?
Rh3 P2 2.4173(6) . ?
Rh3 Rh4 2.4993(2) . ?
Rh4 C90 2.038(2) . ?
Rh4 C91 2.046(2) . ?
Rh4 P2 2.3890(6) . ?
Rh4 Cl4 2.4685(6) 3_686 ?
Rh4 Cl4 2.4911(5) . ?
P1 C3 1.815(3) . ?
P1 C5 1.816(3) . ?
P1 C4 1.839(2) . ?
P2 C92 1.811(3) . ?
P2 C94 1.814(3) . ?
P2 C93 1.841(3) . ?
Cl2 Rh2 2.4636(5) 3_575 ?
Cl4 Rh4 2.4685(6) 3_686 ?
C1 C20 1.507(3) . ?
C1 C10 1.507(3) . ?
C2 C30 1.499(3) . ?
C2 C40 1.509(3) . ?
C10 C11 1.389(3) . ?
C10 C15 1.399(3) . ?
C11 C12 1.394(3) . ?
C12 C13 1.376(4) . ?
C13 C14 1.373(4) . ?
C14 C15 1.383(4) . ?
C20 C21 1.380(3) . ?
C20 C25 1.396(3) . ?
C21 C22 1.393(4) . ?
C22 C23 1.374(5) . ?
C23 C24 1.372(4) . ?
C24 C25 1.382(4) . ?
C30 C31 1.394(3) . ?
C30 C35 1.397(3) . ?
C31 C32 1.383(3) . ?
C32 C33 1.380(4) . ?
C33 C34 1.371(4) . ?
C34 C35 1.385(4) . ?
C40 C45 1.392(3) . ?
C40 C41 1.392(3) . ?
C41 C42 1.387(3) . ?
C42 C43 1.378(4) . ?
C43 C44 1.382(4) . ?
C44 C45 1.381(3) . ?
C50 C51 1.391(3) . ?
C50 C55 1.399(3) . ?
C50 C90 1.501(3) . ?
C51 C52 1.386(4) . ?
C52 C53 1.379(4) . ?
C53 C54 1.375(4) . ?
C54 C55 1.380(4) . ?
C60 C61 1.384(4) . ?
C60 C65 1.390(4) . ?
C60 C90 1.517(3) . ?
C61 C62 1.398(4) . ?
C62 C63 1.364(5) . ?
C63 C64 1.369(5) . ?
C64 C65 1.387(4) . ?
C70 C71 1.394(3) . ?
C70 C75 1.397(3) . ?
C70 C91 1.498(3) . ?
C71 C72 1.383(3) . ?
C72 C73 1.379(4) . ?
C73 C74 1.378(4) . ?
C74 C75 1.377(3) . ?
C80 C85 1.395(3) . ?
C80 C81 1.397(3) . ?
C80 C91 1.504(3) . ?
C81 C82 1.381(4) . ?
C82 C83 1.371(4) . ?
C83 C84 1.371(4) . ?
C84 C85 1.398(4) . ?
C100 C105 1.373(4) . ?
C100 C101 1.376(4) . ?
C101 C102 1.370(4) . ?
C102 C103 1.376(4) . ?
C103 C104 1.371(4) . ?
C104 C105 1.369(4) . ?
C106 C107 1.354(4) . ?
C106 C111 1.373(5) . ?
C107 C108 1.357(4) . ?
C108 C109 1.347(5) . ?
C109 C110 1.357(5) . ?
C110 C111 1.376(5) . ?

loop_
_geom_torsion_atom_site_label_1
_geom_torsion_atom_site_label_2
_geom_torsion_atom_site_label_3
_geom_torsion_atom_site_label_4
_geom_torsion
_geom_torsion_site_symmetry_1
_geom_torsion_site_symmetry_2
_geom_torsion_site_symmetry_3
_geom_torsion_site_symmetry_4
_geom_torsion_publ_flag
C2 Rh1 Rh2 C1 -127.41(11) . . . . ?
Cl1 Rh1 Rh2 C1 -69.71(12) . . . . ?
P1 Rh1 Rh2 C1 115.35(8) . . . . ?
C1 Rh1 Rh2 C2 127.41(11) . . . . ?
Cl1 Rh1 Rh2 C2 57.70(12) . . . . ?
P1 Rh1 Rh2 C2 -117.24(8) . . . . ?
C2 Rh1 Rh2 P1 117.24(8) . . . . ?
C1 Rh1 Rh2 P1 -115.35(8) . . . . ?
Cl1 Rh1 Rh2 P1 174.94(9) . . . . ?
C2 Rh1 Rh2 Cl2 -156.00(8) . . . 3_575 ?
C1 Rh1 Rh2 Cl2 -28.59(8) . . . 3_575 ?
Cl1 Rh1 Rh2 Cl2 -98.30(9) . . . 3_575 ?
P1 Rh1 Rh2 Cl2 86.76(3) . . . 3_575 ?
C2 Rh1 Rh2 Cl2 45.84(8) . . . . ?
C1 Rh1 Rh2 Cl2 173.25(8) . . . . ?
Cl1 Rh1 Rh2 Cl2 103.54(9) . . . . ?
P1 Rh1 Rh2 Cl2 -71.40(3) . . . . ?
C91 Rh3 Rh4 C90 127.11(11) . . . . ?
Cl3 Rh3 Rh4 C90 49.28(17) . . . . ?
P2 Rh3 Rh4 C90 -115.87(8) . . . . ?
C90 Rh3 Rh4 C91 -127.11(11) . . . . ?
Cl3 Rh3 Rh4 C91 -77.83(17) . . . . ?
P2 Rh3 Rh4 C91 117.02(8) . . . . ?
C91 Rh3 Rh4 P2 -117.02(8) . . . . ?
C90 Rh3 Rh4 P2 115.87(8) . . . . ?
Cl3 Rh3 Rh4 P2 165.15(15) . . . . ?
C91 Rh3 Rh4 Cl4 146.30(8) . . . 3_686 ?
C90 Rh3 Rh4 Cl4 19.19(9) . . . 3_686 ?
Cl3 Rh3 Rh4 Cl4 68.47(16) . . . 3_686 ?
P2 Rh3 Rh4 Cl4 -96.68(4) . . . 3_686 ?
C91 Rh3 Rh4 Cl4 -49.00(8) . . . . ?
C90 Rh3 Rh4 Cl4 -176.11(8) . . . . ?
Cl3 Rh3 Rh4 Cl4 -126.83(15) . . . . ?
P2 Rh3 Rh4 Cl4 68.02(3) . . . . ?
C1 Rh2 P1 C3 -161.77(11) . . . . ?
C2 Rh2 P1 C3 -74.59(11) . . . . ?
Cl2 Rh2 P1 C3 102.18(10) 3_575 . . . ?
Cl2 Rh2 P1 C3 21.81(10) . . . . ?
Rh1 Rh2 P1 C3 -117.49(10) . . . . ?
C1 Rh2 P1 C5 91.58(14) . . . . ?
C2 Rh2 P1 C5 178.77(13) . . . . ?
Cl2 Rh2 P1 C5 -4.47(12) 3_575 . . . ?
Cl2 Rh2 P1 C5 -84.83(12) . . . . ?
Rh1 Rh2 P1 C5 135.87(12) . . . . ?
C1 Rh2 P1 C4 -25.2(2) . . . . ?
C2 Rh2 P1 C4 61.9(2) . . . . ?
Cl2 Rh2 P1 C4 -121.3(2) 3_575 . . . ?
Cl2 Rh2 P1 C4 158.3(2) . . . . ?
Rh1 Rh2 P1 C4 19.04(19) . . . . ?
C1 Rh2 P1 Rh1 -44.29(6) . . . . ?
C2 Rh2 P1 Rh1 42.90(6) . . . . ?
Cl2 Rh2 P1 Rh1 -140.332(16) 3_575 . . . ?
Cl2 Rh2 P1 Rh1 139.300(16) . . . . ?
C2 Rh1 P1 C3 46.90(12) . . . . ?
C1 Rh1 P1 C3 138.07(12) . . . . ?
Cl1 Rh1 P1 C3 -86.37(10) . . . . ?
Rh2 Rh1 P1 C3 92.12(10) . . . . ?
C2 Rh1 P1 C5 -116.84(16) . . . . ?
C1 Rh1 P1 C5 -25.67(16) . . . . ?
Cl1 Rh1 P1 C5 109.89(15) . . . . ?
Rh2 Rh1 P1 C5 -71.62(14) . . . . ?
C2 Rh1 P1 C4 145.07(12) . . . . ?
C1 Rh1 P1 C4 -123.76(12) . . . . ?
Cl1 Rh1 P1 C4 11.80(11) . . . . ?
Rh2 Rh1 P1 C4 -169.71(11) . . . . ?
C2 Rh1 P1 Rh2 -45.22(6) . . . . ?
C1 Rh1 P1 Rh2 45.95(6) . . . . ?
Cl1 Rh1 P1 Rh2 -178.49(3) . . . . ?
C90 Rh4 P2 C92 -96.49(14) . . . . ?
C91 Rh4 P2 C92 175.88(14) . . . . ?
Cl4 Rh4 P2 C92 0.81(13) 3_686 . . . ?
Cl4 Rh4 P2 C92 81.05(12) . . . . ?
Rh3 Rh4 P2 C92 -140.77(12) . . . . ?
C90 Rh4 P2 C94 157.94(13) . . . . ?
C91 Rh4 P2 C94 70.31(13) . . . . ?
Cl4 Rh4 P2 C94 -104.75(11) 3_686 . . . ?
Cl4 Rh4 P2 C94 -24.52(11) . . . . ?
Rh3 Rh4 P2 C94 113.67(11) . . . . ?
C90 Rh4 P2 C93 15.5(2) . . . . ?
C91 Rh4 P2 C93 -72.2(2) . . . . ?
Cl4 Rh4 P2 C93 112.8(2) 3_686 . . . ?
Cl4 Rh4 P2 C93 -167.0(2) . . . . ?
Rh3 Rh4 P2 C93 -28.8(2) . . . . ?
C90 Rh4 P2 Rh3 44.28(6) . . . . ?
C91 Rh4 P2 Rh3 -43.35(6) . . . . ?
Cl4 Rh4 P2 Rh3 141.582(18) 3_686 . . . ?
Cl4 Rh4 P2 Rh3 -138.185(17) . . . . ?
C91 Rh3 P2 C92 110.41(16) . . . . ?
C90 Rh3 P2 C92 19.60(16) . . . . ?
Cl3 Rh3 P2 C92 -112.29(15) . . . . ?
Rh4 Rh3 P2 C92 65.17(15) . . . . ?
C91 Rh3 P2 C94 -49.86(13) . . . . ?
C90 Rh3 P2 C94 -140.66(13) . . . . ?
Cl3 Rh3 P2 C94 87.45(12) . . . . ?
Rh4 Rh3 P2 C94 -95.10(12) . . . . ?
C91 Rh3 P2 C93 -149.67(12) . . . . ?
C90 Rh3 P2 C93 119.52(12) . . . . ?
Cl3 Rh3 P2 C93 -12.37(11) . . . . ?
Rh4 Rh3 P2 C93 165.09(11) . . . . ?
C91 Rh3 P2 Rh4 45.24(6) . . . . ?
C90 Rh3 P2 Rh4 -45.57(6) . . . . ?
Cl3 Rh3 P2 Rh4 -177.45(3) . . . . ?
C1 Rh2 Cl2 Rh2 -47.6(4) . . . 3_575 ?
C2 Rh2 Cl2 Rh2 -159.60(6) . . . 3_575 ?
P1 Rh2 Cl2 Rh2 109.48(2) . . . 3_575 ?
Cl2 Rh2 Cl2 Rh2 0.0 3_575 . . 3_575 ?
Rh1 Rh2 Cl2 Rh2 166.855(14) . . . 3_575 ?
C90 Rh4 Cl4 Rh4 38.2(6) . . . 3_686 ?
C91 Rh4 Cl4 Rh4 152.80(6) . . . 3_686 ?
P2 Rh4 Cl4 Rh4 -118.03(2) . . . 3_686 ?
Cl4 Rh4 Cl4 Rh4 0.0 3_686 . . 3_686 ?
Rh3 Rh4 Cl4 Rh4 -171.497(14) . . . 3_686 ?
C2 Rh1 C1 C20 158.51(15) . . . . ?
Cl1 Rh1 C1 C20 -74.31(15) . . . . ?
P1 Rh1 C1 C20 70.15(14) . . . . ?
Rh2 Rh1 C1 C20 119.17(16) . . . . ?
C2 Rh1 C1 C10 -73.77(16) . . . . ?
Cl1 Rh1 C1 C10 53.40(17) . . . . ?
P1 Rh1 C1 C10 -162.14(15) . . . . ?
Rh2 Rh1 C1 C10 -113.12(17) . . . . ?
C2 Rh1 C1 Rh2 39.35(8) . . . . ?
Cl1 Rh1 C1 Rh2 166.52(3) . . . . ?
P1 Rh1 C1 Rh2 -49.02(5) . . . . ?
C2 Rh2 C1 C20 -145.17(18) . . . . ?
P1 Rh2 C1 C20 -55.25(17) . . . . ?
Cl2 Rh2 C1 C20 55.64(17) 3_575 . . . ?
Cl2 Rh2 C1 C20 102.1(4) . . . . ?
Rh1 Rh2 C1 C20 -107.66(18) . . . . ?
C2 Rh2 C1 C10 76.80(16) . . . . ?
P1 Rh2 C1 C10 166.72(15) . . . . ?
Cl2 Rh2 C1 C10 -82.39(15) 3_575 . . . ?
Cl2 Rh2 C1 C10 -35.9(5) . . . . ?
Rh1 Rh2 C1 C10 114.31(17) . . . . ?
C2 Rh2 C1 Rh1 -37.51(7) . . . . ?
P1 Rh2 C1 Rh1 52.41(5) . . . . ?
Cl2 Rh2 C1 Rh1 163.30(4) 3_575 . . . ?
Cl2 Rh2 C1 Rh1 -150.2(3) . . . . ?
C1 Rh1 C2 C30 64.98(16) . . . . ?
Cl1 Rh1 C2 C30 -64.09(17) . . . . ?
P1 Rh1 C2 C30 152.01(15) . . . . ?
Rh2 Rh1 C2 C30 104.10(17) . . . . ?
C1 Rh1 C2 C40 -160.26(15) . . . . ?
Cl1 Rh1 C2 C40 70.67(15) . . . . ?
P1 Rh1 C2 C40 -73.23(14) . . . . ?
Rh2 Rh1 C2 C40 -121.14(16) . . . . ?
C1 Rh1 C2 Rh2 -39.12(8) . . . . ?
Cl1 Rh1 C2 Rh2 -168.19(3) . . . . ?
P1 Rh1 C2 Rh2 47.90(5) . . . . ?
C1 Rh2 C2 C30 -78.62(14) . . . . ?
P1 Rh2 C2 C30 -167.74(13) . . . . ?
Cl2 Rh2 C2 C30 20.7(3) 3_575 . . . ?
Cl2 Rh2 C2 C30 92.81(13) . . . . ?
Rh1 Rh2 C2 C30 -116.53(16) . . . . ?
C1 Rh2 C2 C40 145.08(17) . . . . ?
P1 Rh2 C2 C40 55.97(16) . . . . ?
Cl2 Rh2 C2 C40 -115.56(19) 3_575 . . . ?
Cl2 Rh2 C2 C40 -43.49(17) . . . . ?
Rh1 Rh2 C2 C40 107.18(18) . . . . ?
C1 Rh2 C2 Rh1 37.90(8) . . . . ?
P1 Rh2 C2 Rh1 -51.21(5) . . . . ?
Cl2 Rh2 C2 Rh1 137.26(12) 3_575 . . . ?
Cl2 Rh2 C2 Rh1 -150.66(5) . . . . ?
C20 C1 C10 C11 -112.2(2) . . . . ?
Rh1 C1 C10 C11 119.0(2) . . . . ?
Rh2 C1 C10 C11 30.7(3) . . . . ?
C20 C1 C10 C15 63.2(3) . . . . ?
Rh1 C1 C10 C15 -65.6(2) . . . . ?
Rh2 C1 C10 C15 -153.90(17) . . . . ?
C15 C10 C11 C12 -0.8(3) . . . . ?
C1 C10 C11 C12 174.6(2) . . . . ?
C10 C11 C12 C13 0.0(4) . . . . ?
C11 C12 C13 C14 1.2(4) . . . . ?
C12 C13 C14 C15 -1.6(4) . . . . ?
C13 C14 C15 C10 0.7(4) . . . . ?
C11 C10 C15 C14 0.5(4) . . . . ?
C1 C10 C15 C14 -175.1(2) . . . . ?
C10 C1 C20 C21 -107.3(3) . . . . ?
Rh1 C1 C20 C21 24.5(3) . . . . ?
Rh2 C1 C20 C21 112.1(2) . . . . ?
C10 C1 C20 C25 68.0(3) . . . . ?
Rh1 C1 C20 C25 -160.19(18) . . . . ?
Rh2 C1 C20 C25 -72.6(3) . . . . ?
C25 C20 C21 C22 2.5(4) . . . . ?
C1 C20 C21 C22 177.9(3) . . . . ?
C20 C21 C22 C23 0.0(5) . . . . ?
C21 C22 C23 C24 -1.9(5) . . . . ?
C22 C23 C24 C25 1.2(5) . . . . ?
C23 C24 C25 C20 1.4(4) . . . . ?
C21 C20 C25 C24 -3.2(4) . . . . ?
C1 C20 C25 C24 -178.7(2) . . . . ?
C40 C2 C30 C31 -98.4(2) . . . . ?
Rh1 C2 C30 C31 35.5(3) . . . . ?
Rh2 C2 C30 C31 120.57(18) . . . . ?
C40 C2 C30 C35 80.3(2) . . . . ?
Rh1 C2 C30 C35 -145.86(17) . . . . ?
Rh2 C2 C30 C35 -60.7(2) . . . . ?
C35 C30 C31 C32 -0.2(3) . . . . ?
C2 C30 C31 C32 178.5(2) . . . . ?
C30 C31 C32 C33 -0.3(4) . . . . ?
C31 C32 C33 C34 0.3(4) . . . . ?
C32 C33 C34 C35 0.2(4) . . . . ?
C33 C34 C35 C30 -0.7(4) . . . . ?
C31 C30 C35 C34 0.7(3) . . . . ?
C2 C30 C35 C34 -178.1(2) . . . . ?
C30 C2 C40 C45 -66.5(3) . . . . ?
Rh1 C2 C40 C45 156.13(17) . . . . ?
Rh2 C2 C40 C45 67.8(3) . . . . ?
C30 C2 C40 C41 112.0(2) . . . . ?
Rh1 C2 C40 C41 -25.3(2) . . . . ?
Rh2 C2 C40 C41 -113.6(2) . . . . ?
C45 C40 C41 C42 -1.6(3) . . . . ?
C2 C40 C41 C42 179.8(2) . . . . ?
C40 C41 C42 C43 0.8(4) . . . . ?
C41 C42 C43 C44 0.0(4) . . . . ?
C42 C43 C44 C45 0.1(4) . . . . ?
C43 C44 C45 C40 -1.1(4) . . . . ?
C41 C40 C45 C44 1.8(3) . . . . ?
C2 C40 C45 C44 -179.7(2) . . . . ?
C55 C50 C51 C52 -0.9(4) . . . . ?
C90 C50 C51 C52 179.7(2) . . . . ?
C50 C51 C52 C53 0.3(4) . . . . ?
C51 C52 C53 C54 0.4(4) . . . . ?
C52 C53 C54 C55 -0.5(4) . . . . ?
C53 C54 C55 C50 0.0(4) . . . . ?
C51 C50 C55 C54 0.7(3) . . . . ?
C90 C50 C55 C54 -179.8(2) . . . . ?
C65 C60 C61 C62 -3.3(4) . . . . ?
C90 C60 C61 C62 178.5(2) . . . . ?
C60 C61 C62 C63 -0.5(4) . . . . ?
C61 C62 C63 C64 3.1(4) . . . . ?
C62 C63 C64 C65 -1.9(5) . . . . ?
C63 C64 C65 C60 -1.9(5) . . . . ?
C61 C60 C65 C64 4.5(4) . . . . ?
C90 C60 C65 C64 -177.2(3) . . . . ?
C75 C70 C71 C72 1.2(3) . . . . ?
C91 C70 C71 C72 177.8(2) . . . . ?
C70 C71 C72 C73 -1.3(4) . . . . ?
C71 C72 C73 C74 0.8(4) . . . . ?
C72 C73 C74 C75 -0.3(4) . . . . ?
C73 C74 C75 C70 0.2(4) . . . . ?
C71 C70 C75 C74 -0.6(3) . . . . ?
C91 C70 C75 C74 -177.2(2) . . . . ?
C85 C80 C81 C82 -2.2(4) . . . . ?
C91 C80 C81 C82 -178.0(2) . . . . ?
C80 C81 C82 C83 1.1(4) . . . . ?
C81 C82 C83 C84 0.7(4) . . . . ?
C82 C83 C84 C85 -1.3(4) . . . . ?
C81 C80 C85 C84 1.6(4) . . . . ?
C91 C80 C85 C84 177.4(2) . . . . ?
C83 C84 C85 C80 0.1(4) . . . . ?
C51 C50 C90 C60 108.0(2) . . . . ?
C55 C50 C90 C60 -71.5(3) . . . . ?
C51 C50 C90 Rh3 -123.2(2) . . . . ?
C55 C50 C90 Rh3 57.3(2) . . . . ?
C51 C50 C90 Rh4 -36.3(3) . . . . ?
C55 C50 C90 Rh4 144.30(18) . . . . ?
C61 C60 C90 C50 99.6(3) . . . . ?
C65 C60 C90 C50 -78.6(3) . . . . ?
C61 C60 C90 Rh3 -30.1(3) . . . . ?
C65 C60 C90 Rh3 151.6(2) . . . . ?
C61 C60 C90 Rh4 -117.2(2) . . . . ?
C65 C60 C90 Rh4 64.6(3) . . . . ?
C91 Rh3 C90 C50 74.87(16) . . . . ?
Cl3 Rh3 C90 C50 -58.76(17) . . . . ?
P2 Rh3 C90 C50 164.18(15) . . . . ?
Rh4 Rh3 C90 C50 114.34(17) . . . . ?
C91 Rh3 C90 C60 -156.58(15) . . . . ?
Cl3 Rh3 C90 C60 69.79(16) . . . . ?
P2 Rh3 C90 C60 -67.26(14) . . . . ?
Rh4 Rh3 C90 C60 -117.11(17) . . . . ?
C91 Rh3 C90 Rh4 -39.47(8) . . . . ?
Cl3 Rh3 C90 Rh4 -173.10(3) . . . . ?
P2 Rh3 C90 Rh4 49.84(5) . . . . ?
C91 Rh4 C90 C50 -72.50(17) . . . . ?
P2 Rh4 C90 C50 -161.11(16) . . . . ?
Cl4 Rh4 C90 C50 80.02(16) 3_686 . . . ?
Cl4 Rh4 C90 C50 42.5(7) . . . . ?
Rh3 Rh4 C90 C50 -110.44(18) . . . . ?
C91 Rh4 C90 C60 146.26(18) . . . . ?
P2 Rh4 C90 C60 57.64(17) . . . . ?
Cl4 Rh4 C90 C60 -61.23(17) 3_686 . . . ?
Cl4 Rh4 C90 C60 -98.8(6) . . . . ?
Rh3 Rh4 C90 C60 108.31(19) . . . . ?
C91 Rh4 C90 Rh3 37.94(8) . . . . ?
P2 Rh4 C90 Rh3 -50.67(5) . . . . ?
Cl4 Rh4 C90 Rh3 -169.54(5) 3_686 . . . ?
Cl4 Rh4 C90 Rh3 152.9(5) . . . . ?
C71 C70 C91 C80 -87.1(2) . . . . ?
C75 C70 C91 C80 89.4(2) . . . . ?
C71 C70 C91 Rh3 137.92(18) . . . . ?
C75 C70 C91 Rh3 -45.6(3) . . . . ?
C71 C70 C91 Rh4 54.0(2) . . . . ?
C75 C70 C91 Rh4 -129.46(18) . . . . ?
C85 C80 C91 C70 -119.6(2) . . . . ?
C81 C80 C91 C70 56.1(3) . . . . ?
C85 C80 C91 Rh3 18.7(3) . . . . ?
C81 C80 C91 Rh3 -165.59(18) . . . . ?
C85 C80 C91 Rh4 108.5(2) . . . . ?
C81 C80 C91 Rh4 -75.9(3) . . . . ?
C90 Rh3 C91 C70 -62.26(17) . . . . ?
Cl3 Rh3 C91 C70 69.26(17) . . . . ?
P2 Rh3 C91 C70 -150.67(15) . . . . ?
Rh4 Rh3 C91 C70 -101.51(17) . . . . ?
C90 Rh3 C91 C80 163.06(15) . . . . ?
Cl3 Rh3 C91 C80 -65.42(16) . . . . ?
P2 Rh3 C91 C80 74.65(14) . . . . ?
Rh4 Rh3 C91 C80 123.80(17) . . . . ?
C90 Rh3 C91 Rh4 39.25(8) . . . . ?
Cl3 Rh3 C91 Rh4 170.77(3) . . . . ?
P2 Rh3 C91 Rh4 -49.15(5) . . . . ?
C90 Rh4 C91 C70 79.35(14) . . . . ?
P2 Rh4 C91 C70 167.56(13) . . . . ?
Cl4 Rh4 C91 C70 -21.7(2) 3_686 . . . ?
Cl4 Rh4 C91 C70 -95.10(13) . . . . ?
Rh3 Rh4 C91 C70 117.59(15) . . . . ?
C90 Rh4 C91 C80 -146.64(19) . . . . ?
P2 Rh4 C91 C80 -58.43(18) . . . . ?
Cl4 Rh4 C91 C80 112.27(18) 3_686 . . . ?
Cl4 Rh4 C91 C80 38.91(18) . . . . ?
Rh3 Rh4 C91 C80 -108.4(2) . . . . ?
C90 Rh4 C91 Rh3 -38.24(8) . . . . ?
P2 Rh4 C91 Rh3 49.96(5) . . . . ?
Cl4 Rh4 C91 Rh3 -139.33(9) 3_686 . . . ?
Cl4 Rh4 C91 Rh3 147.31(5) . . . . ?
C105 C100 C101 C102 0.5(5) . . . . ?
C100 C101 C102 C103 0.4(5) . . . . ?
C101 C102 C103 C104 -1.3(5) . . . . ?
C102 C103 C104 C105 1.2(5) . . . . ?
C103 C104 C105 C100 -0.3(5) . . . . ?
C101 C100 C105 C104 -0.6(4) . . . . ?
C111 C106 C107 C108 1.3(5) . . . . ?
C106 C107 C108 C109 -0.1(6) . . . . ?
C107 C108 C109 C110 -1.3(6) . . . . ?
C108 C109 C110 C111 1.5(6) . . . . ?
C107 C106 C111 C110 -1.1(5) . . . . ?
C109 C110 C111 C106 -0.3(6) . . . . ?
